data_4336774
loop_
_publ_author_name
'Junichi Nishijo'
'Masaya Enomoto'

_publ_section_title
;
 A Series of Weak Ferromagnets Based on a Chromium-Acetylide-TTF Type
 Complex: Correlation of the Structures and Magnetic Properties and Origin
 of the Weak Ferromagnetism
;
_journal_name_full 'Inorganic Chemistry'
_journal_page_first 13263
_journal_page_last 13268
_journal_paper_doi 10.1021/ic402217c
_journal_volume 52
_journal_year 2013
_chemical_formula_moiety 'C32 H38 Cr N4 S12 2+, 2(Re O4 1-), 3(C6 H5 Br)'
_chemical_formula_sum 'C50 H53 Br3 Cr N4 O8 Re2 S12'
_chemical_formula_weight 1886.81
_chemical_name_common '[CrCyclam(C2MeEDT-TTF)2][ReO4]2(PhBr)3'
_chemical_name_systematic
; 
 ? 
;
_space_group_IT_number 15
_symmetry_cell_setting monoclinic
_symmetry_space_group_name_Hall '-C 2yc'
_symmetry_space_group_name_H-M 'C 1 2/c 1'
_atom_sites_solution_hydrogens geom
_atom_sites_solution_primary direct
_atom_sites_solution_secondary difmap
_audit_creation_method SHELXL-97
_cell_angle_alpha 90.00
_cell_angle_beta 103.7556(19)
_cell_angle_gamma 90.00
_cell_formula_units_Z 4
_cell_length_a 32.9818(23)
_cell_length_b 12.3182(8)
_cell_length_c 16.4384(11)
_cell_measurement_reflns_used 11898
_cell_measurement_temperature 293(2)
_cell_measurement_theta_max 30.7418
_cell_measurement_theta_min 2.0035
_cell_volume 6487.0(8)
_computing_cell_refinement 'CrystalClear (Rigaku/MSC Inc., 2006)'
_computing_data_collection 'CrystalClear (Rigaku/MSC Inc., 2006)'
_computing_data_reduction 'CrystalClear (Rigaku/MSC Inc., 2006)'
_computing_structure_refinement 'SHELXL-97 (Sheldrick, 1997)'
_computing_structure_solution 'SIR2004 (M. C. Burla et al.)'
_diffrn_ambient_temperature 293(2)
_diffrn_detector_area_resol_mean 14.7059
_diffrn_measured_fraction_theta_full 0.992
_diffrn_measured_fraction_theta_max 0.992
_diffrn_measurement_details
;
scan:
    Number of images: 360
               Slice: -80.0000 - 100.0000
         Image width: 0.5000
            Exp time: 10.0000
       Rotation axis: Phi
               Omega: 0.0000
                 Chi: 0.0000
                 Phi: 0.0000
                 XTD: 35.0063
              2theta: 10.2193
scan:
    Number of images: 98
               Slice: -29.5000 - 19.5000
         Image width: 0.5000
            Exp time: 10.0000
       Rotation axis: Omega
               Omega: 0.0000
                 Chi: 90.0000
                 Phi: 0.0000
                 XTD: 35.0063
              2theta: 10.2193
scan:
    Number of images: 98
               Slice: -29.5000 - 19.5000
         Image width: 0.5000
            Exp time: 10.0000
       Rotation axis: Omega
               Omega: 0.0000
                 Chi: 90.0000
                 Phi: 90.0000
                 XTD: 35.0063
              2theta: 10.2193
scan:
    Number of images: 98
               Slice: -29.5000 - 19.5000
         Image width: 0.5000
            Exp time: 10.0000
       Rotation axis: Omega
               Omega: 0.0000
                 Chi: 90.0000
                 Phi: 180.0000
                 XTD: 35.0063
              2theta: 10.2193
;
_diffrn_measurement_device_type 'Rigaku AFC7R with CCD detector'
_diffrn_measurement_method dtprofit.ref
_diffrn_radiation_monochromator graphite
_diffrn_radiation_source 'fine-focus sealed tube'
_diffrn_radiation_type MoK\a
_diffrn_radiation_wavelength 0.71073
_diffrn_reflns_av_R_equivalents 0.0435
_diffrn_reflns_av_sigmaI/netI 0.0311
_diffrn_reflns_limit_h_max 42
_diffrn_reflns_limit_h_min -38
_diffrn_reflns_limit_k_max 13
_diffrn_reflns_limit_k_min -15
_diffrn_reflns_limit_l_max 17
_diffrn_reflns_limit_l_min -21
_diffrn_reflns_number 31875
_diffrn_reflns_theta_full 28.4
_diffrn_reflns_theta_max 28.4
_diffrn_reflns_theta_min 2.27
_exptl_absorpt_coefficient_mu 6.173
_exptl_absorpt_correction_T_max 0.5701
_exptl_absorpt_correction_T_min 0.2458
_exptl_absorpt_correction_type numerical
_exptl_absorpt_process_details
; 
 CrystalClear-SM 1.3.6 SP3 r6 (Rigaku/MSC Inc., 2006) 
;
_exptl_crystal_colour black
_exptl_crystal_density_diffrn 1.932
_exptl_crystal_description block
_exptl_crystal_F_000 3664
_exptl_crystal_size_max 0.25
_exptl_crystal_size_mid 0.20
_exptl_crystal_size_min 0.10
_refine_diff_density_max 2.139
_refine_diff_density_min -2.087
_refine_diff_density_rms 0.160
_refine_ls_extinction_method none
_refine_ls_goodness_of_fit_ref 1.143
_refine_ls_hydrogen_treatment mixed
_refine_ls_matrix_type full
_refine_ls_number_parameters 395
_refine_ls_number_reflns 8129
_refine_ls_number_restraints 14
_refine_ls_restrained_S_all 1.142
_refine_ls_R_factor_all 0.0705
_refine_ls_R_factor_gt 0.0594
_refine_ls_shift/su_max 0.038
_refine_ls_shift/su_mean 0.007
_refine_ls_structure_factor_coef Fsqd
_refine_ls_weighting_details 'calc w=1/[\s^2^(Fo^2^)+(0.1087P)^2^+14.3911P] where P=(Fo^2^+2Fc^2^)/3'
_refine_ls_weighting_scheme calc
_refine_ls_wR_factor_gt 0.1699
_refine_ls_wR_factor_ref 0.1918
_reflns_number_gt 6796
_reflns_number_total 8129
_reflns_threshold_expression >2sigma(I)
_cod_data_source_file ic402217c_si_001_6.cif
_cod_data_source_block '[CrCyclam(C2MeEDT-TTF)2][ReO4]2(PhBr)3'
_cod_original_cell_volume 6486.8(6)
_cod_database_code 4336774

loop_
_symmetry_equiv_pos_as_xyz
'x, y, z'
'-x, y, -z+1/2'
'x+1/2, y+1/2, z'
'-x+1/2, y+1/2, -z+1/2'
'-x, -y, -z'
'x, -y, z-1/2'
'-x+1/2, -y+1/2, -z'
'x+1/2, -y+1/2, z-1/2'

loop_
_atom_site_label
_atom_site_type_symbol
_atom_site_fract_x
_atom_site_fract_y
_atom_site_fract_z
_atom_site_U_iso_or_equiv
_atom_site_adp_type
_atom_site_occupancy
_atom_site_symmetry_multiplicity
_atom_site_calc_flag
_atom_site_refinement_flags
_atom_site_disorder_assembly
_atom_site_disorder_group
Cr1 Cr 0.2500 0.2500 0.5000 0.0372(2) Uani 1 2 d S . .
S1 S 0.42321(4) 0.16414(14) 0.50344(10) 0.0531(4) Uani 1 1 d . . .
S2 S 0.42434(4) 0.06352(14) 0.34292(9) 0.0540(4) Uani 1 1 d . . .
S3 S 0.52475(5) 0.17953(15) 0.54702(10) 0.0589(4) Uani 1 1 d . . .
S4 S 0.52401(4) 0.07950(18) 0.38496(10) 0.0638(5) Uani 1 1 d . . .
S5 S 0.61553(5) 0.21504(19) 0.59470(11) 0.0658(4) Uani 1 1 d . . .
S6 S 0.61364(5) 0.0951(2) 0.39927(11) 0.0733(5) Uani 1 1 d . . .
N1 N 0.27646(15) 0.3982(4) 0.5395(3) 0.0488(10) Uani 1 1 d . . .
H1 H 0.2576 0.4355 0.5610 0.059 Uiso 1 1 calc R . .
N2 N 0.26374(16) 0.1820(4) 0.6184(3) 0.0475(11) Uani 1 1 d . . .
H2 H 0.2435 0.2045 0.6438 0.057 Uiso 1 1 calc R . .
C1 C 0.31615(19) 0.3940(6) 0.6064(4) 0.0594(15) Uani 1 1 d . . .
H1A H 0.3257 0.4673 0.6220 0.071 Uiso 1 1 calc R . .
H1B H 0.3375 0.3573 0.5852 0.071 Uiso 1 1 calc R . .
C2 C 0.3092(3) 0.3335(6) 0.6837(4) 0.0656(18) Uani 1 1 d . . .
H2A H 0.3326 0.3486 0.7305 0.079 Uiso 1 1 calc R . .
H2B H 0.2843 0.3626 0.6975 0.079 Uiso 1 1 calc R . .
C3 C 0.3044(2) 0.2129(6) 0.6744(4) 0.0606(15) Uani 1 1 d . . .
H3A H 0.3269 0.1842 0.6519 0.073 Uiso 1 1 calc R . .
H3B H 0.3066 0.1807 0.7292 0.073 Uiso 1 1 calc R . .
C4 C 0.2578(2) 0.0629(5) 0.6040(4) 0.0593(15) Uani 1 1 d . . .
H4A H 0.2818 0.0326 0.5875 0.071 Uiso 1 1 calc R . .
H4B H 0.2554 0.0276 0.6554 0.071 Uiso 1 1 calc R . .
C5 C 0.2194(2) 0.0433(5) 0.5372(4) 0.0577(14) Uani 1 1 d . . .
H5A H 0.1952 0.0694 0.5550 0.069 Uiso 1 1 calc R . .
H5B H 0.2160 -0.0339 0.5259 0.069 Uiso 1 1 calc R . .
C6 C 0.30664(17) 0.1941(4) 0.4792(4) 0.0434(11) Uani 1 1 d . . .
C7 C 0.33803(17) 0.1674(5) 0.4603(4) 0.0441(11) Uani 1 1 d . . .
C8 C 0.33832(19) 0.0610(7) 0.2928(4) 0.0640(17) Uani 1 1 d . . .
H8A H 0.3150 0.0470 0.3167 0.096 Uiso 1 1 calc R . .
H8B H 0.3444 -0.0028 0.2644 0.096 Uiso 1 1 calc R . .
H8C H 0.3316 0.1199 0.2536 0.096 Uiso 1 1 calc R . .
C9 C 0.37453(16) 0.1380(5) 0.4345(4) 0.0458(11) Uani 1 1 d . . .
C10 C 0.37548(16) 0.0906(5) 0.3606(3) 0.0460(11) Uani 1 1 d . . .
C11 C 0.45296(16) 0.1171(6) 0.4369(4) 0.0502(13) Uani 1 1 d . . .
C12 C 0.49513(16) 0.1231(6) 0.4548(4) 0.0522(13) Uani 1 1 d . . .
C13 C 0.57237(18) 0.1668(6) 0.5195(4) 0.0533(14) Uani 1 1 d . . .
C14 C 0.57253(17) 0.1227(6) 0.4452(4) 0.0505(13) Uani 1 1 d . . .
C15 C 0.6520(2) 0.2301(7) 0.5299(5) 0.0666(17) Uani 1 1 d . . .
H15A H 0.6424 0.2876 0.4896 0.080 Uiso 1 1 calc R . .
H15B H 0.6789 0.2516 0.5646 0.080 Uiso 1 1 calc R . .
C16 C 0.65745(19) 0.1265(6) 0.4831(5) 0.0625(17) Uani 1 1 d . . .
H16A H 0.6623 0.0664 0.5224 0.075 Uiso 1 1 calc R . .
H16B H 0.6820 0.1338 0.4608 0.075 Uiso 1 1 calc R . .
Re1 Re 0.272870(9) 0.31628(2) 0.161588(18) 0.05984(13) Uani 1 1 d . . .
O1 O 0.2911(3) 0.3296(7) 0.2663(5) 0.118(3) Uani 1 1 d . . .
O2 O 0.2479(3) 0.1967(6) 0.1417(9) 0.162(5) Uani 1 1 d . . .
O3 O 0.3151(3) 0.3226(6) 0.1197(5) 0.111(3) Uani 1 1 d . . .
O4 O 0.24001(18) 0.4211(5) 0.1247(5) 0.0885(17) Uani 1 1 d . . .
Br1 Br 0.41351(8) 0.4996(2) 0.51987(18) 0.1929(9) Uani 1 1 d . . .
C93 C 0.3905(5) 0.421(2) 0.3537(16) 0.185(10) Uani 1 1 d . . .
H93 H 0.3633 0.4348 0.3574 0.222 Uiso 1 1 calc R . .
C94 C 0.4006(9) 0.374(2) 0.2770(18) 0.207(13) Uani 1 1 d . . .
H94 H 0.3792 0.3641 0.2293 0.248 Uiso 1 1 calc R . .
C95 C 0.4382(9) 0.347(2) 0.275(2) 0.209(12) Uani 1 1 d . . .
H95 H 0.4439 0.3132 0.2283 0.251 Uiso 1 1 calc R . .
C96 C 0.4679(8) 0.369(2) 0.342(2) 0.197(9) Uani 1 1 d . . .
H96 H 0.4952 0.3551 0.3381 0.236 Uiso 1 1 calc R . .
C97 C 0.4623(5) 0.4121(18) 0.4191(16) 0.160(7) Uani 1 1 d . . .
H97 H 0.4840 0.4184 0.4667 0.193 Uiso 1 1 calc R . .
C98 C 0.4241(5) 0.4421(13) 0.4177(11) 0.136(5) Uani 1 1 d . . .
Br2 Br 0.57719(15) 0.2412(10) 0.7827(3) 0.228(3) Uani 0.50 1 d PD A -1
C100 C 0.5197(4) 0.2588(16) 0.7666(7) 0.083(5) Uani 0.50 1 d PD A -1
C102 C 0.4912(7) 0.1741(14) 0.743(2) 0.082(9) Uani 0.50 1 d PD A -1
H102 H 0.5024 0.1063 0.7361 0.099 Uiso 0.50 1 calc PR A -1
C103 C 0.4469(8) 0.1797(13) 0.7272(10) 0.095(8) Uani 0.50 1 d PD A -1
H103 H 0.4290 0.1225 0.7067 0.114 Uiso 0.50 1 calc PR A -1
C104 C 0.5001(9) 0.3576(16) 0.7775(15) 0.179(19) Uani 0.50 1 d PD A -1
H104 H 0.5176 0.4170 0.7937 0.214 Uiso 0.50 1 calc PR A -1
C105 C 0.4335(7) 0.284(2) 0.7470(17) 0.19(4) Uani 0.50 1 d PD A -1
H105 H 0.4054 0.2902 0.7467 0.232 Uiso 0.50 1 calc PR A -1
C101 C 0.4574(10) 0.377(2) 0.767(2) 0.33(6) Uani 0.50 1 d PD A -1
H101 H 0.4462 0.4447 0.7721 0.393 Uiso 0.50 1 calc PR A -1

loop_
_atom_site_aniso_label
_atom_site_aniso_U_11
_atom_site_aniso_U_22
_atom_site_aniso_U_33
_atom_site_aniso_U_23
_atom_site_aniso_U_13
_atom_site_aniso_U_12
Cr1 0.0284(5) 0.0398(6) 0.0449(6) 0.0030(4) 0.0116(4) 0.0072(4)
S1 0.0329(6) 0.0764(10) 0.0519(8) -0.0172(6) 0.0139(5) 0.0034(6)
S2 0.0349(6) 0.0807(11) 0.0474(7) -0.0142(6) 0.0119(5) 0.0056(6)
S3 0.0350(7) 0.0919(13) 0.0513(9) -0.0192(7) 0.0130(6) 0.0004(6)
S4 0.0342(6) 0.1090(14) 0.0501(8) -0.0203(8) 0.0136(5) 0.0039(7)
S5 0.0440(8) 0.0933(12) 0.0579(9) -0.0074(8) 0.0081(6) -0.0145(8)
S6 0.0402(8) 0.1232(17) 0.0627(10) -0.0086(9) 0.0246(7) 0.0017(9)
N1 0.043(2) 0.043(2) 0.061(3) -0.0035(19) 0.0126(19) 0.0025(18)
N2 0.042(2) 0.051(3) 0.051(3) 0.0080(17) 0.0132(19) 0.0102(18)
C1 0.043(3) 0.057(4) 0.075(4) -0.009(3) 0.007(3) -0.001(2)
C2 0.063(4) 0.075(5) 0.050(4) -0.010(3) -0.003(3) 0.009(3)
C3 0.052(3) 0.074(4) 0.050(3) 0.009(3) 0.001(2) 0.015(3)
C4 0.068(4) 0.049(3) 0.063(4) 0.014(3) 0.021(3) 0.012(3)
C5 0.059(4) 0.046(3) 0.073(4) 0.008(3) 0.025(3) 0.000(3)
C6 0.035(3) 0.041(3) 0.054(3) -0.0008(19) 0.010(2) 0.0054(18)
C7 0.032(2) 0.050(3) 0.050(3) 0.001(2) 0.009(2) 0.0022(19)
C8 0.037(3) 0.084(5) 0.066(4) -0.010(3) 0.002(2) -0.002(3)
C9 0.032(2) 0.046(3) 0.061(3) -0.002(2) 0.013(2) 0.004(2)
C10 0.035(2) 0.054(3) 0.049(3) -0.001(2) 0.0101(19) 0.005(2)
C11 0.029(2) 0.073(4) 0.051(3) -0.007(2) 0.0122(19) 0.004(2)
C12 0.030(2) 0.077(4) 0.051(3) -0.008(3) 0.0134(19) 0.005(2)
C13 0.031(3) 0.078(4) 0.052(3) 0.000(3) 0.011(2) -0.003(2)
C14 0.035(3) 0.068(4) 0.051(3) 0.001(2) 0.013(2) 0.000(2)
C15 0.040(3) 0.070(5) 0.090(5) 0.005(4) 0.015(3) -0.006(3)
C16 0.037(3) 0.077(5) 0.078(4) 0.016(3) 0.023(3) -0.001(3)
Re1 0.0592(2) 0.0535(2) 0.0666(2) 0.00776(9) 0.01443(13) 0.00576(10)
O1 0.108(6) 0.176(8) 0.076(4) 0.022(4) 0.035(4) 0.001(5)
O2 0.114(7) 0.065(5) 0.263(13) 0.011(5) -0.042(8) -0.006(4)
O3 0.120(6) 0.125(6) 0.113(6) 0.002(4) 0.076(5) 0.040(4)
O4 0.068(3) 0.061(3) 0.134(5) 0.019(3) 0.018(3) 0.004(3)
Br1 0.1659(17) 0.182(2) 0.249(2) 0.0639(18) 0.0850(17) 0.0345(15)
C93 0.087(9) 0.23(2) 0.21(2) 0.108(18) -0.020(11) -0.039(11)
C94 0.18(2) 0.18(2) 0.22(2) 0.082(19) -0.03(2) -0.098(19)
C95 0.15(2) 0.171(19) 0.28(3) 0.020(19) 0.00(2) -0.060(17)
C96 0.141(18) 0.17(2) 0.27(3) -0.01(2) 0.03(2) -0.006(15)
C97 0.092(10) 0.165(17) 0.21(2) 0.031(15) 0.018(11) -0.003(10)
C98 0.119(11) 0.126(11) 0.162(13) 0.039(9) 0.032(9) -0.024(9)
Br2 0.097(2) 0.509(11) 0.086(3) 0.014(5) 0.042(2) -0.001(4)
C100 0.084(11) 0.099(14) 0.071(10) -0.006(9) 0.030(8) -0.011(10)
C102 0.12(3) 0.074(10) 0.061(15) 0.010(10) 0.032(19) 0.008(11)
C103 0.19(3) 0.064(10) 0.037(8) 0.006(5) 0.033(12) 0.009(12)
C104 0.34(6) 0.078(15) 0.16(4) -0.024(16) 0.13(4) -0.05(3)
C105 0.13(3) 0.42(10) 0.045(18) 0.07(3) 0.044(19) 0.09(5)
C101 0.18(5) 0.40(10) 0.46(12) 0.27(9) 0.19(6) 0.08(6)

loop_
_atom_type_symbol
_atom_type_description
_atom_type_scat_dispersion_real
_atom_type_scat_dispersion_imag
_atom_type_scat_source
C C 0.0033 0.0016 'International Tables Vol C Tables 4.2.6.8 and 6.1.1.4'
H H 0.0000 0.0000 'International Tables Vol C Tables 4.2.6.8 and 6.1.1.4'
N N 0.0061 0.0033 'International Tables Vol C Tables 4.2.6.8 and 6.1.1.4'
O O 0.0106 0.0060 'International Tables Vol C Tables 4.2.6.8 and 6.1.1.4'
S S 0.1246 0.1234 'International Tables Vol C Tables 4.2.6.8 and 6.1.1.4'
Re Re -1.0185 7.2310 'International Tables Vol C Tables 4.2.6.8 and 6.1.1.4'
Cr Cr 0.3209 0.6236 'International Tables Vol C Tables 4.2.6.8 and 6.1.1.4'
Br Br -0.2901 2.4595 'International Tables Vol C Tables 4.2.6.8 and 6.1.1.4'

loop_
_geom_angle_atom_site_label_1
_geom_angle_atom_site_label_2
_geom_angle_atom_site_label_3
_geom_angle
_geom_angle_site_symmetry_1
_geom_angle_site_symmetry_3
N1 Cr1 N1 180.0(3) 7_556 .
N1 Cr1 N2 85.41(19) 7_556 .
N1 Cr1 N2 94.59(19) . .
N1 Cr1 N2 94.59(19) 7_556 7_556
N1 Cr1 N2 85.41(19) . 7_556
N2 Cr1 N2 180.0(3) . 7_556
N1 Cr1 C6 90.9(2) 7_556 7_556
N1 Cr1 C6 89.1(2) . 7_556
N2 Cr1 C6 89.1(2) . 7_556
N2 Cr1 C6 90.9(2) 7_556 7_556
N1 Cr1 C6 89.1(2) 7_556 .
N1 Cr1 C6 90.9(2) . .
N2 Cr1 C6 90.9(2) . .
N2 Cr1 C6 89.1(2) 7_556 .
C6 Cr1 C6 179.999(1) 7_556 .
C11 S1 C9 95.7(3) . .
C10 S2 C11 96.2(3) . .
C12 S3 C13 95.3(3) . .
C12 S4 C14 95.9(3) . .
C13 S5 C15 99.4(3) . .
C14 S6 C16 101.2(3) . .
C5 N1 C1 113.5(5) 7_556 .
C5 N1 Cr1 106.2(4) 7_556 .
C1 N1 Cr1 115.6(4) . .
C3 N2 C4 114.6(5) . .
C3 N2 Cr1 116.4(4) . .
C4 N2 Cr1 104.9(4) . .
N1 C1 C2 110.3(5) . .
C3 C2 C1 115.5(6) . .
N2 C3 C2 112.0(5) . .
C5 C4 N2 109.6(5) . .
C4 C5 N1 108.3(5) . 7_556
C7 C6 Cr1 173.8(5) . .
C6 C7 C9 177.5(6) . .
C10 C9 C7 125.6(5) . .
C10 C9 S1 116.4(4) . .
C7 C9 S1 118.1(4) . .
C9 C10 C8 125.8(5) . .
C9 C10 S2 116.9(4) . .
C8 C10 S2 117.3(4) . .
C12 C11 S1 123.4(5) . .
C12 C11 S2 121.8(4) . .
S1 C11 S2 114.7(3) . .
C11 C12 S4 122.3(5) . .
C11 C12 S3 123.1(4) . .
S4 C12 S3 114.6(3) . .
C14 C13 S3 118.2(5) . .
C14 C13 S5 127.1(5) . .
S3 C13 S5 114.7(4) . .
C13 C14 S6 130.5(5) . .
C13 C14 S4 116.0(4) . .
S6 C14 S4 113.4(3) . .
C16 C15 S5 112.9(5) . .
C15 C16 S6 113.6(5) . .
O2 Re1 O1 108.8(6) . .
O2 Re1 O3 111.9(6) . .
O1 Re1 O3 106.3(4) . .
O2 Re1 O4 110.7(4) . .
O1 Re1 O4 109.4(4) . .
O3 Re1 O4 109.6(3) . .
C98 C93 C94 115.0(19) . .
C95 C94 C93 122(3) . .
C94 C95 C96 117(4) . .
C95 C96 C97 126(3) . .
C98 C97 C96 115(2) . .
C97 C98 C93 124(2) . .
C97 C98 Br1 117.4(17) . .
C93 C98 Br1 117.4(17) . .
C104 C100 C102 112.4(19) . .
C104 C100 Br2 124.4(17) . .
C102 C100 Br2 123.2(16) . .
C100 C102 C103 127.5(19) . .
C105 C103 C102 111(2) . .
C101 C104 C100 127(2) . .
C101 C105 C103 128(2) . .
C105 C101 C104 113(2) . .

loop_
_geom_bond_atom_site_label_1
_geom_bond_atom_site_label_2
_geom_bond_distance
_geom_bond_site_symmetry_2
Cr1 N1 2.060(5) 7_556
Cr1 N1 2.061(5) .
Cr1 N2 2.067(5) .
Cr1 N2 2.067(5) 7_556
Cr1 C6 2.094(5) 7_556
Cr1 C6 2.094(5) .
S1 C11 1.734(5) .
S1 C9 1.761(5) .
S2 C10 1.736(5) .
S2 C11 1.738(6) .
S3 C12 1.741(6) .
S3 C13 1.742(6) .
S4 C12 1.742(5) .
S4 C14 1.753(6) .
S5 C13 1.752(6) .
S5 C15 1.796(7) .
S6 C14 1.735(6) .
S6 C16 1.786(7) .
N1 C5 1.487(8) 7_556
N1 C1 1.497(8) .
N2 C3 1.485(8) .
N2 C4 1.492(8) .
C1 C2 1.537(11) .
C2 C3 1.498(10) .
C4 C5 1.484(10) .
C5 N1 1.487(8) 7_556
C6 C7 1.196(8) .
C7 C9 1.416(7) .
C8 C10 1.493(8) .
C9 C10 1.355(8) .
C11 C12 1.353(7) .
C13 C14 1.338(9) .
C15 C16 1.522(12) .
Re1 O2 1.681(8) .
Re1 O1 1.691(8) .
Re1 O3 1.695(7) .
Re1 O4 1.702(6) .
Br1 C98 1.930(19) .
C93 C98 1.36(2) .
C93 C94 1.50(4) .
C94 C95 1.29(4) .
C95 C96 1.31(3) .
C96 C97 1.43(3) .
C97 C98 1.31(2) .
Br2 C100 1.862(13) .
C100 C104 1.410(17) .
C100 C102 1.398(16) .
C102 C103 1.423(18) .
C103 C105 1.417(19) .
C104 C101 1.397(19) .
C105 C101 1.383(19) .
